data_4078277
loop_
_publ_author_name
'Bette, Martin'
'R\"uffer, Tobias'
'Bruhn, Clemens'
'Schmidt, J\"urgen'
'Steinborn, Dirk'

_publ_section_title
;
 Synthesis, Characterization, and Reactivity of Diacetylplatinum(II) and
 -platinum(IV) Complexes Bearing \k2- and \k3-Coordinated Scorpionate
 Ligands
;
_journal_issue 9
_journal_name_full Organometallics
_journal_page_first 3700
_journal_paper_doi 10.1021/om3001907
_journal_volume 31
_journal_year 2012
_chemical_formula_moiety 'C13 H16 B Cl N6 O2 Pt'
_chemical_formula_sum 'C13 H16 B Cl N6 O2 Pt'
_chemical_formula_weight 529.67
_chemical_name_systematic
; 
 ? 
;
_space_group_IT_number 14
_symmetry_cell_setting monoclinic
_symmetry_space_group_name_Hall '-P 2ybc'
_symmetry_space_group_name_H-M 'P 1 21/c 1'
_atom_sites_solution_hydrogens geom
_atom_sites_solution_primary direct
_atom_sites_solution_secondary difmap
_audit_creation_method SHELXL-97
_cell_angle_alpha 90.00
_cell_angle_beta 115.630(17)
_cell_angle_gamma 90.00
_cell_formula_units_Z 4
_cell_length_a 9.7936(19)
_cell_length_b 12.800(5)
_cell_length_c 15.055(4)
_cell_measurement_reflns_used 7998
_cell_measurement_temperature 220(2)
_cell_measurement_theta_max 25.85
_cell_measurement_theta_min 2.2
_cell_volume 1701.6(9)
_computing_structure_refinement 'SHELXL-97 (Sheldrick, 1997)'
_computing_structure_solution 'SHELXS-97 (Sheldrick, 1990)'
_diffrn_ambient_temperature 220(2)
_diffrn_measured_fraction_theta_full 0.982
_diffrn_measured_fraction_theta_max 0.982
_diffrn_measurement_device_type 'Stoe IPDS diffractometer'
_diffrn_measurement_method 'area detector'
_diffrn_radiation_monochromator graphite
_diffrn_radiation_source 'fine-focus sealed tube'
_diffrn_radiation_type MoK\a
_diffrn_radiation_wavelength 0.71073
_diffrn_reflns_av_R_equivalents 0.0602
_diffrn_reflns_av_sigmaI/netI 0.0404
_diffrn_reflns_limit_h_max 12
_diffrn_reflns_limit_h_min -11
_diffrn_reflns_limit_k_max 15
_diffrn_reflns_limit_k_min -15
_diffrn_reflns_limit_l_max 18
_diffrn_reflns_limit_l_min -18
_diffrn_reflns_number 12272
_diffrn_reflns_theta_full 25.89
_diffrn_reflns_theta_max 25.89
_diffrn_reflns_theta_min 2.19
_exptl_absorpt_coefficient_mu 8.422
_exptl_absorpt_correction_T_max 0.6736
_exptl_absorpt_correction_T_min 0.2383
_exptl_absorpt_correction_type numerical
_exptl_absorpt_process_details 'IPDS Software; Stoe & Cie, 1999'
_exptl_crystal_colour colourless
_exptl_crystal_density_diffrn 2.068
_exptl_crystal_density_method 'not measured'
_exptl_crystal_description needle
_exptl_crystal_F_000 1008
_exptl_crystal_size_max 0.18
_exptl_crystal_size_mid 0.15
_exptl_crystal_size_min 0.03
_refine_diff_density_max 1.148
_refine_diff_density_min -1.344
_refine_diff_density_rms 0.161
_refine_ls_extinction_method none
_refine_ls_goodness_of_fit_ref 1.031
_refine_ls_hydrogen_treatment constr
_refine_ls_matrix_type full
_refine_ls_number_parameters 219
_refine_ls_number_reflns 3241
_refine_ls_number_restraints 0
_refine_ls_restrained_S_all 1.031
_refine_ls_R_factor_all 0.0321
_refine_ls_R_factor_gt 0.0228
_refine_ls_shift/su_max 0.002
_refine_ls_shift/su_mean 0.000
_refine_ls_structure_factor_coef Fsqd
_refine_ls_weighting_details 'calc w=1/[\s^2^(Fo^2^)+(0.0314P)^2^+0.0000P] where P=(Fo^2^+2Fc^2^)/3'
_refine_ls_weighting_scheme calc
_refine_ls_wR_factor_gt 0.0533
_refine_ls_wR_factor_ref 0.0560
_reflns_number_gt 2637
_reflns_number_total 3241
_reflns_threshold_expression >2sigma(I)
_cod_data_source_file om3001907_si_001.cif
_cod_data_source_block c:\ipds1848
_cod_original_sg_symbol_H-M P21/c
_cod_database_code 4078277

loop_
_symmetry_equiv_pos_as_xyz
'x, y, z'
'-x, y+1/2, -z+1/2'
'-x, -y, -z'
'x, -y-1/2, z-1/2'

loop_
_atom_site_label
_atom_site_type_symbol
_atom_site_fract_x
_atom_site_fract_y
_atom_site_fract_z
_atom_site_U_iso_or_equiv
_atom_site_adp_type
_atom_site_occupancy
_atom_site_symmetry_multiplicity
_atom_site_calc_flag
_atom_site_refinement_flags
C1 C -0.1064(6) -0.7637(4) -0.3213(4) 0.0339(12) Uani 1 1 d .
C2 C -0.1835(8) -0.7434(6) -0.4290(5) 0.0624(19) Uani 1 1 d .
H2 H -0.2224 -0.8079 -0.4633 0.094 Uiso 1 1 calc R
H1 H -0.1125 -0.7140 -0.4503 0.094 Uiso 1 1 calc R
H3 H -0.2655 -0.6953 -0.4430 0.094 Uiso 1 1 calc R
C3 C -0.0306(5) -0.8757(4) -0.1405(4) 0.0276(10) Uani 1 1 d .
C4 C 0.0711(7) -0.9556(5) -0.1546(5) 0.0493(15) Uani 1 1 d .
H5 H 0.0230 -1.0228 -0.1665 0.074 Uiso 1 1 calc R
H6 H 0.1653 -0.9588 -0.0963 0.074 Uiso 1 1 calc R
H4 H 0.0900 -0.9362 -0.2099 0.074 Uiso 1 1 calc R
C5 C -0.7006(5) -0.7583(3) -0.4162(4) 0.0299(11) Uani 1 1 d .
H7 H -0.7893 -0.7372 -0.4131 0.036 Uiso 1 1 calc R
C6 C -0.6899(6) -0.7930(4) -0.4988(4) 0.0359(12) Uani 1 1 d .
H8 H -0.7674 -0.7991 -0.5621 0.043 Uiso 1 1 calc R
C7 C -0.5375(6) -0.8173(4) -0.4674(4) 0.0308(11) Uani 1 1 d .
H9 H -0.4958 -0.8443 -0.5076 0.037 Uiso 1 1 calc R
C8 C -0.5294(6) -0.9057(4) -0.1284(4) 0.0327(11) Uani 1 1 d .
H10 H -0.6095 -0.8853 -0.1147 0.039 Uiso 1 1 calc R
C9 C -0.4539(6) -1.0001(4) -0.1021(3) 0.0337(11) Uani 1 1 d .
H11 H -0.4726 -1.0549 -0.0684 0.040 Uiso 1 1 calc R
C10 C -0.3448(6) -0.9952(4) -0.1368(3) 0.0287(10) Uani 1 1 d .
H12 H -0.2757 -1.0481 -0.1299 0.034 Uiso 1 1 calc R
C11 C -0.3523(7) -0.5728(4) -0.1455(4) 0.0326(12) Uani 1 1 d .
H13 H -0.4252 -0.5366 -0.1337 0.039 Uiso 1 1 calc R
C12 C -0.2074(7) -0.5381(4) -0.1218(4) 0.0419(13) Uani 1 1 d .
H14 H -0.1640 -0.4755 -0.0914 0.050 Uiso 1 1 calc R
C13 C -0.1396(6) -0.6166(4) -0.1529(4) 0.0325(11) Uani 1 1 d .
H15 H -0.0411 -0.6153 -0.1469 0.039 Uiso 1 1 calc R
B B -0.5131(6) -0.7405(4) -0.2289(4) 0.0247(11) Uani 1 1 d .
H16 H -0.5961 -0.7092 -0.2182 0.030 Uiso 1 1 d R
Cl4 Cl -0.23859(14) -0.98884(9) -0.34239(9) 0.0352(3) Uani 1 1 d .
N1 N -0.4600(4) -0.7967(3) -0.3721(3) 0.0249(8) Uani 1 1 d .
N2 N -0.5620(4) -0.7595(3) -0.3401(3) 0.0237(8) Uani 1 1 d .
N3 N -0.3523(4) -0.9038(3) -0.1818(3) 0.0238(8) Uani 1 1 d .
N4 N -0.4684(4) -0.8483(3) -0.1768(3) 0.0256(8) Uani 1 1 d .
N5 N -0.2399(5) -0.6948(3) -0.1932(3) 0.0249(8) Uani 1 1 d .
N6 N -0.3716(4) -0.6679(3) -0.1885(3) 0.0230(8) Uani 1 1 d .
O1 O -0.0059(5) -0.8424(3) -0.0614(3) 0.0477(10) Uani 1 1 d .
O2 O 0.0233(5) -0.7382(4) -0.2719(3) 0.0586(12) Uani 1 1 d .
Pt Pt -0.229742(19) -0.834548(12) -0.257862(12) 0.01961(7) Uani 1 1 d .

loop_
_atom_site_aniso_label
_atom_site_aniso_U_11
_atom_site_aniso_U_22
_atom_site_aniso_U_33
_atom_site_aniso_U_23
_atom_site_aniso_U_13
_atom_site_aniso_U_12
C1 0.040(3) 0.030(3) 0.042(3) -0.005(2) 0.028(3) -0.008(2)
C2 0.064(5) 0.088(5) 0.039(4) 0.001(3) 0.025(4) -0.032(4)
C3 0.022(3) 0.031(2) 0.026(3) 0.001(2) 0.007(2) 0.0053(19)
C4 0.026(3) 0.067(4) 0.036(3) -0.008(3) -0.004(3) 0.016(3)
C5 0.022(3) 0.021(2) 0.036(3) 0.000(2) 0.002(2) -0.0003(18)
C6 0.037(3) 0.028(2) 0.029(3) -0.005(2) 0.001(3) 0.000(2)
C7 0.034(3) 0.032(3) 0.018(2) -0.0034(19) 0.004(2) -0.001(2)
C8 0.039(3) 0.039(3) 0.030(3) -0.001(2) 0.024(3) -0.004(2)
C9 0.049(3) 0.029(2) 0.023(2) 0.001(2) 0.016(2) -0.008(2)
C10 0.039(3) 0.018(2) 0.025(2) 0.004(2) 0.011(2) -0.002(2)
C11 0.051(3) 0.020(2) 0.026(3) 0.0004(19) 0.017(3) 0.011(2)
C12 0.052(4) 0.023(2) 0.046(3) -0.009(2) 0.016(3) -0.005(2)
C13 0.034(3) 0.022(2) 0.037(3) -0.008(2) 0.011(3) -0.008(2)
B 0.024(3) 0.024(2) 0.025(3) 0.001(2) 0.010(3) 0.006(2)
Cl4 0.0379(7) 0.0261(6) 0.0413(7) -0.0146(5) 0.0169(6) -0.0018(5)
N1 0.024(2) 0.0268(19) 0.020(2) 0.0013(16) 0.0062(19) 0.0037(16)
N2 0.022(2) 0.0220(18) 0.024(2) 0.0034(15) 0.0061(19) 0.0028(15)
N3 0.024(2) 0.0210(18) 0.024(2) 0.0009(15) 0.0083(19) 0.0020(15)
N4 0.025(2) 0.029(2) 0.024(2) 0.0007(16) 0.0113(19) 0.0011(16)
N5 0.028(2) 0.0208(18) 0.025(2) -0.0030(15) 0.0109(19) 0.0007(15)
N6 0.027(2) 0.0190(17) 0.0187(19) -0.0014(15) 0.0062(18) 0.0051(15)
O1 0.031(2) 0.068(3) 0.031(2) -0.0104(19) 0.0014(19) 0.0069(19)
O2 0.039(3) 0.079(3) 0.055(3) 0.004(2) 0.019(2) -0.025(2)
Pt 0.02032(11) 0.01798(9) 0.02014(11) -0.00331(7) 0.00839(8) -0.00207(7)

loop_
_atom_type_symbol
_atom_type_description
_atom_type_scat_dispersion_real
_atom_type_scat_dispersion_imag
_atom_type_scat_source
C C 0.0033 0.0016 'International Tables Vol C Tables 4.2.6.8 and 6.1.1.4'
H H 0.0000 0.0000 'International Tables Vol C Tables 4.2.6.8 and 6.1.1.4'
B B 0.0013 0.0007 'International Tables Vol C Tables 4.2.6.8 and 6.1.1.4'
Cl Cl 0.1484 0.1585 'International Tables Vol C Tables 4.2.6.8 and 6.1.1.4'
N N 0.0061 0.0033 'International Tables Vol C Tables 4.2.6.8 and 6.1.1.4'
O O 0.0106 0.0060 'International Tables Vol C Tables 4.2.6.8 and 6.1.1.4'
Pt Pt -1.7033 8.3905 'International Tables Vol C Tables 4.2.6.8 and 6.1.1.4'

loop_
_geom_angle_atom_site_label_1
_geom_angle_atom_site_label_2
_geom_angle_atom_site_label_3
_geom_angle
O2 C1 C2 121.9(5)
O2 C1 Pt 120.5(4)
C2 C1 Pt 117.5(4)
C1 C2 H2 109.5
C1 C2 H1 109.5
H2 C2 H1 109.5
C1 C2 H3 109.5
H2 C2 H3 109.5
H1 C2 H3 109.5
O1 C3 C4 121.6(5)
O1 C3 Pt 118.5(4)
C4 C3 Pt 119.6(4)
C3 C4 H5 109.5
C3 C4 H6 109.5
H5 C4 H6 109.5
C3 C4 H4 109.5
H5 C4 H4 109.5
H6 C4 H4 109.5
N2 C5 C6 108.9(4)
N2 C5 H7 125.5
C6 C5 H7 125.5
C5 C6 C7 104.9(5)
C5 C6 H8 127.6
C7 C6 H8 127.6
N1 C7 C6 110.5(4)
N1 C7 H9 124.8
C6 C7 H9 124.8
N4 C8 C9 109.0(4)
N4 C8 H10 125.5
C9 C8 H10 125.5
C10 C9 C8 105.0(4)
C10 C9 H11 127.5
C8 C9 H11 127.5
N3 C10 C9 110.4(4)
N3 C10 H12 124.8
C9 C10 H12 124.8
N6 C11 C12 109.2(4)
N6 C11 H13 125.4
C12 C11 H13 125.4
C11 C12 C13 105.6(4)
C11 C12 H14 127.2
C13 C12 H14 127.2
N5 C13 C12 109.0(5)
N5 C13 H15 125.5
C12 C13 H15 125.5
N2 B N4 107.1(3)
N2 B N6 108.9(4)
N4 B N6 108.9(4)
N2 B H16 110.6
N4 B H16 110.6
N6 B H16 110.7
C7 N1 N2 106.7(4)
C7 N1 Pt 135.1(3)
N2 N1 Pt 117.0(3)
C5 N2 N1 109.0(4)
C5 N2 B 130.2(4)
N1 N2 B 120.3(4)
C10 N3 N4 106.9(4)
C10 N3 Pt 134.5(3)
N4 N3 Pt 118.5(3)
C8 N4 N3 108.7(4)
C8 N4 B 131.7(4)
N3 N4 B 119.5(3)
C13 N5 N6 108.1(4)
C13 N5 Pt 133.0(3)
N6 N5 Pt 118.9(3)
C11 N6 N5 108.2(4)
C11 N6 B 129.8(4)
N5 N6 B 122.0(3)
C1 Pt C3 89.0(2)
C1 Pt N5 89.72(17)
C3 Pt N5 92.19(18)
C1 Pt N3 176.24(18)
C3 Pt N3 88.71(17)
N5 Pt N3 87.40(14)
C1 Pt N1 98.55(19)
C3 Pt N1 172.30(16)
N5 Pt N1 86.33(15)
N3 Pt N1 83.67(14)
C1 Pt Cl4 90.61(14)
C3 Pt Cl4 92.84(14)
N5 Pt Cl4 174.96(12)
N3 Pt Cl4 92.48(10)
N1 Pt Cl4 88.65(10)

loop_
_geom_bond_atom_site_label_1
_geom_bond_atom_site_label_2
_geom_bond_distance
C1 O2 1.207(7)
C1 C2 1.485(8)
C1 Pt 2.048(5)
C2 H2 0.9600
C2 H1 0.9600
C2 H3 0.9600
C3 O1 1.188(6)
C3 C4 1.506(7)
C3 Pt 2.054(5)
C4 H5 0.9600
C4 H6 0.9600
C4 H4 0.9600
C5 N2 1.345(6)
C5 C6 1.368(7)
C5 H7 0.9300
C6 C7 1.392(8)
C6 H8 0.9300
C7 N1 1.328(6)
C7 H9 0.9300
C8 N4 1.344(6)
C8 C9 1.382(7)
C8 H10 0.9300
C9 C10 1.379(6)
C9 H11 0.9300
C10 N3 1.338(6)
C10 H12 0.9300
C11 N6 1.353(6)
C11 C12 1.379(8)
C11 H13 0.9300
C12 C13 1.392(7)
C12 H14 0.9300
C13 N5 1.349(6)
C13 H15 0.9300
B N2 1.548(6)
B N4 1.554(6)
B N6 1.557(7)
B H16 0.9800
Cl4 Pt 2.3306(13)
N1 N2 1.368(5)
N1 Pt 2.219(4)
N3 N4 1.371(5)
N3 Pt 2.174(4)
N5 N6 1.366(5)
N5 Pt 2.060(4)

loop_
_geom_torsion_atom_site_label_1
_geom_torsion_atom_site_label_2
_geom_torsion_atom_site_label_3
_geom_torsion_atom_site_label_4
_geom_torsion
N2 C5 C6 C7 1.2(5)
C5 C6 C7 N1 -1.1(6)
N4 C8 C9 C10 0.4(6)
C8 C9 C10 N3 -0.1(5)
N6 C11 C12 C13 0.3(6)
C11 C12 C13 N5 -0.2(6)
C6 C7 N1 N2 0.6(5)
C6 C7 N1 Pt 167.3(3)
C6 C5 N2 N1 -0.9(5)
C6 C5 N2 B -172.1(4)
C7 N1 N2 C5 0.2(5)
Pt N1 N2 C5 -169.3(3)
C7 N1 N2 B 172.4(4)
Pt N1 N2 B 2.9(5)
N4 B N2 C5 106.8(5)
N6 B N2 C5 -135.6(4)
N4 B N2 N1 -63.5(5)
N6 B N2 N1 54.1(5)
C9 C10 N3 N4 -0.3(5)
C9 C10 N3 Pt -178.5(3)
C9 C8 N4 N3 -0.6(6)
C9 C8 N4 B 175.4(5)
C10 N3 N4 C8 0.5(5)
Pt N3 N4 C8 179.1(3)
C10 N3 N4 B -176.0(4)
Pt N3 N4 B 2.5(5)
N2 B N4 C8 -115.1(5)
N6 B N4 C8 127.3(5)
N2 B N4 N3 60.5(5)
N6 B N4 N3 -57.1(5)
C12 C13 N5 N6 0.0(6)
C12 C13 N5 Pt 178.5(4)
C12 C11 N6 N5 -0.3(5)
C12 C11 N6 B -179.9(5)
C13 N5 N6 C11 0.2(5)
Pt N5 N6 C11 -178.6(3)
C13 N5 N6 B 179.8(4)
Pt N5 N6 B 1.1(5)
N2 B N6 C11 120.2(5)
N4 B N6 C11 -123.3(5)
N2 B N6 N5 -59.3(5)
N4 B N6 N5 57.1(5)
O2 C1 Pt C3 -20.5(5)
C2 C1 Pt C3 160.7(5)
O2 C1 Pt N5 71.7(5)
C2 C1 Pt N5 -107.1(5)
O2 C1 Pt N1 157.9(5)
C2 C1 Pt N1 -20.9(5)
O2 C1 Pt Cl4 -113.4(5)
C2 C1 Pt Cl4 67.9(5)
O1 C3 Pt C1 118.0(4)
C4 C3 Pt C1 -68.7(4)
O1 C3 Pt N5 28.3(4)
C4 C3 Pt N5 -158.4(4)
O1 C3 Pt N3 -59.0(4)
C4 C3 Pt N3 114.3(4)
O1 C3 Pt Cl4 -151.4(4)
C4 C3 Pt Cl4 21.9(4)
C13 N5 Pt C1 -37.8(5)
N6 N5 Pt C1 140.5(4)
C13 N5 Pt C3 51.2(5)
N6 N5 Pt C3 -130.5(3)
C13 N5 Pt N3 139.8(5)
N6 N5 Pt N3 -41.9(3)
C13 N5 Pt N1 -136.4(5)
N6 N5 Pt N1 41.9(3)
C10 N3 Pt C3 -49.0(5)
N4 N3 Pt C3 132.9(3)
C10 N3 Pt N5 -141.2(5)
N4 N3 Pt N5 40.7(3)
C10 N3 Pt N1 132.2(4)
N4 N3 Pt N1 -45.9(3)
C10 N3 Pt Cl4 43.8(4)
N4 N3 Pt Cl4 -134.3(3)
C7 N1 Pt C1 60.4(5)
N2 N1 Pt C1 -133.9(3)
C7 N1 Pt N5 149.5(5)
N2 N1 Pt N5 -44.7(3)
C7 N1 Pt N3 -122.7(5)
N2 N1 Pt N3 43.1(3)
C7 N1 Pt Cl4 -30.0(4)
N2 N1 Pt Cl4 135.7(3)
